data_4134211
loop_
_publ_author_name
'Pearce, Adam J.'
'Harkins, Robin P.'
'Reiner, Benjamin R.'
'Wotal, Alexander C.'
'Dunscomb, Rachel J.'
'Tonks, Ian A.'

_publ_section_title
;
 Multicomponent Pyrazole Synthesis from Alkynes, Nitriles, and Ti Imidos
 via Oxidatively Induced N-N Bond Coupling.
;
_journal_name_full 'Journal of the American Chemical Society'
_journal_paper_doi 10.1021/jacs.9b13173
_journal_year 2020
_chemical_formula_moiety 'C29 H30 Cl2 N4 Ti'
_chemical_formula_sum 'C29 H30 Cl2 N4 Ti'
_chemical_formula_weight 553.37
_space_group_crystal_system monoclinic
_space_group_IT_number 14
_space_group_name_Hall '-P 2ybc'
_space_group_name_H-M_alt 'P 1 21/c 1'
_atom_sites_solution_hydrogens geom
_audit_creation_method SHELXL-2016/6
_cell_angle_alpha 90
_cell_angle_beta 105.03(2)
_cell_angle_gamma 90
_cell_formula_units_Z 4
_cell_length_a 10.952(4)
_cell_length_b 16.038(5)
_cell_length_c 15.834(6)
_cell_measurement_reflns_used 9858
_cell_measurement_temperature 100(2)
_cell_measurement_theta_max 30.543
_cell_measurement_theta_min 2.308
_cell_volume 2686.1(17)
_computing_cell_refinement 'SAINT, Bruker'
_computing_data_collection 'APEX3, Bruker'
_computing_data_reduction 'SAINT, Bruker'
_computing_molecular_graphics 'Shelxle-(Rev. 825) (Huebschle, C. B., 2011)'
_computing_structure_refinement 'SHELXL-2016/6 (Sheldrick, 2016)'
_computing_structure_solution 'SHELXT 2014/5 (Sheldrick, 2014)'
_diffrn_ambient_temperature 100(2)
_diffrn_measured_fraction_theta_full 0.998
_diffrn_measured_fraction_theta_max 0.993
_diffrn_measurement_device_type '\f and \w scans'
_diffrn_radiation_type MoK\a
_diffrn_radiation_wavelength 0.71073
_diffrn_reflns_av_R_equivalents 0.0479
_diffrn_reflns_av_unetI/netI 0.0392
_diffrn_reflns_Laue_measured_fraction_full 0.998
_diffrn_reflns_Laue_measured_fraction_max 0.993
_diffrn_reflns_limit_h_max 15
_diffrn_reflns_limit_h_min -15
_diffrn_reflns_limit_k_max 22
_diffrn_reflns_limit_k_min -22
_diffrn_reflns_limit_l_max 22
_diffrn_reflns_limit_l_min -22
_diffrn_reflns_number 50752
_diffrn_reflns_point_group_measured_fraction_full 0.998
_diffrn_reflns_point_group_measured_fraction_max 0.993
_diffrn_reflns_theta_full 25.242
_diffrn_reflns_theta_max 30.546
_diffrn_reflns_theta_min 2.306
_diffrn_source 'Bruker Photon-II CMOS'
_exptl_absorpt_coefficient_mu 0.543
_exptl_absorpt_correction_T_max 0.7491
_exptl_absorpt_correction_T_min 0.6204
_exptl_absorpt_correction_type multi-scan
_exptl_absorpt_process_details 'SADABS, R. Blessing, 1995'
_exptl_crystal_colour 'Dark amber'
_exptl_crystal_density_diffrn 1.368
_exptl_crystal_description Block
_exptl_crystal_F_000 1152
_exptl_crystal_size_max 0.2
_exptl_crystal_size_mid 0.15
_exptl_crystal_size_min 0.12
_refine_diff_density_max 0.844
_refine_diff_density_min -0.557
_refine_diff_density_rms 0.086
_refine_ls_extinction_method none
_refine_ls_goodness_of_fit_ref 1.093
_refine_ls_hydrogen_treatment constr
_refine_ls_matrix_type full
_refine_ls_number_parameters 328
_refine_ls_number_reflns 8174
_refine_ls_number_restraints 0
_refine_ls_restrained_S_all 1.093
_refine_ls_R_factor_all 0.0729
_refine_ls_R_factor_gt 0.0513
_refine_ls_shift/su_max 0.001
_refine_ls_shift/su_mean 0.000
_refine_ls_structure_factor_coef Fsqd
_refine_ls_weighting_details 'w=1/[\s^2^(Fo^2^)+(0.0458P)^2^+4.6956P] where P=(Fo^2^+2Fc^2^)/3'
_refine_ls_weighting_scheme calc
_refine_ls_wR_factor_gt 0.1260
_refine_ls_wR_factor_ref 0.1391
_reflns_Friedel_coverage 0.000
_reflns_number_gt 6321
_reflns_number_total 8174
_reflns_threshold_expression 'I > 2\s(I)'
_cod_data_source_file 19010_a.cif
_cod_data_source_block 19010_a
_cod_depositor_comments
;
The following automatic conversions were performed:

data item '_exptl_absorpt_correction_type' value 'Multi-scan' was
changed to 'multi-scan' in accordance with the
/home/data/users/saulius/crontab/automatic-downloads/rss-feeds/ACS/lib/dictionaries/cif_core.dic
dictionary named 'cif_core.dic' version 2.4.2 last updated on
2011-04-26.

Automatic conversion script
Id: cif_fix_values 7556 2019-12-06 15:28:31Z antanas 
;
_cod_original_cell_volume 2686.3(17)
_cod_original_sg_symbol_H-M 'P 21/c'
_cod_database_code 4134211
_shelx_shelxl_version_number 2016/6
_shelx_space_group_comment
;
The symmetry employed for this shelxl refinement is uniquely defined
by the following loop, which should always be used as a source of
symmetry information in preference to the above space-group names.
They are only intended as comments.
;

loop_
_space_group_symop_operation_xyz
'x, y, z'
'-x, y+1/2, -z+1/2'
'-x, -y, -z'
'x, -y-1/2, z-1/2'

loop_
_atom_site_label
_atom_site_type_symbol
_atom_site_fract_x
_atom_site_fract_y
_atom_site_fract_z
_atom_site_U_iso_or_equiv
_atom_site_adp_type
_atom_site_occupancy
_atom_site_site_symmetry_order
_atom_site_calc_flag
_atom_site_refinement_flags_posn
_atom_site_refinement_flags_adp
_atom_site_refinement_flags_occupancy
_atom_site_disorder_assembly
_atom_site_disorder_group
Ti1 Ti 0.78830(4) 0.63109(2) 0.73253(3) 0.01710(10) Uani 1 1 d . . . . .
C1 C 0.6847(2) 0.77294(13) 0.80907(14) 0.0173(4) Uani 1 1 d . . . . .
Cl1 Cl 0.99887(5) 0.61479(4) 0.81996(4) 0.02471(13) Uani 1 1 d . . . . .
N1 N 0.76058(19) 0.73017(11) 0.77118(13) 0.0191(4) Uani 1 1 d . . . . .
Cl2 Cl 0.59248(5) 0.63462(4) 0.62130(4) 0.02337(12) Uani 1 1 d . . . . .
C2 C 0.5989(2) 0.72953(13) 0.84465(15) 0.0183(4) Uani 1 1 d . . . . .
N2 N 0.69109(18) 0.59364(11) 0.82710(12) 0.0180(4) Uani 1 1 d . . . . .
N3 N 0.87660(18) 0.66100(12) 0.62236(13) 0.0198(4) Uani 1 1 d . . . . .
C3 C 0.6096(2) 0.64047(13) 0.85609(14) 0.0179(4) Uani 1 1 d . . . . .
C4 C 0.6980(2) 0.86567(13) 0.80991(14) 0.0176(4) Uani 1 1 d . . . . .
N4 N 0.8043(2) 0.48686(12) 0.69184(13) 0.0223(4) Uani 1 1 d . . . . .
C5 C 0.7260(2) 0.90474(13) 0.73840(15) 0.0207(4) Uani 1 1 d . . . . .
H5 H 0.738061 0.871888 0.691283 0.025 Uiso 1 1 calc R U . . .
C6 C 0.7366(2) 0.99106(14) 0.73510(16) 0.0228(5) Uani 1 1 d . . . . .
H6 H 0.755198 1.016250 0.685572 0.027 Uiso 1 1 calc R U . . .
C7 C 0.7203(2) 1.04118(13) 0.80326(16) 0.0220(4) Uani 1 1 d . . . . .
C11 C 0.4971(2) 0.77542(14) 0.87516(17) 0.0239(5) Uani 1 1 d . . . . .
H11A H 0.490258 0.832657 0.852744 0.036 Uiso 1 1 calc R U . . .
H11B H 0.519306 0.776505 0.939215 0.036 Uiso 1 1 calc R U . . .
H11C H 0.416059 0.746773 0.853236 0.036 Uiso 1 1 calc R U . . .
C10 C 0.7233(3) 1.13493(14) 0.79787(19) 0.0292(5) Uani 1 1 d . . . . .
H10A H 0.767818 1.151544 0.754236 0.044 Uiso 1 1 calc R U . . .
H10B H 0.767488 1.157762 0.855047 0.044 Uiso 1 1 calc R U . . .
H10C H 0.636659 1.156466 0.780837 0.044 Uiso 1 1 calc R U . . .
C9 C 0.6871(2) 0.91554(14) 0.88039(16) 0.0222(4) Uani 1 1 d . . . . .
H9 H 0.672405 0.890367 0.931169 0.027 Uiso 1 1 calc R U . . .
C8 C 0.6977(2) 1.00165(14) 0.87606(16) 0.0246(5) Uani 1 1 d . . . . .
H8 H 0.689214 1.034533 0.924126 0.030 Uiso 1 1 calc R U . . .
C12 C 0.5281(2) 0.60072(14) 0.90935(15) 0.0217(4) Uani 1 1 d . . . . .
H12A H 0.517191 0.540793 0.894281 0.026 Uiso 1 1 calc R U . . .
H12B H 0.443450 0.627021 0.893334 0.026 Uiso 1 1 calc R U . . .
C14 C 0.7042(2) 0.50770(13) 0.85546(14) 0.0191(4) Uani 1 1 d . . . . .
C13 C 0.5844(3) 0.60935(16) 1.00819(17) 0.0292(5) Uani 1 1 d . . . . .
H13A H 0.665688 0.580081 1.025171 0.044 Uiso 1 1 calc R U . . .
H13B H 0.526309 0.585002 1.039164 0.044 Uiso 1 1 calc R U . . .
H13C H 0.597354 0.668496 1.023444 0.044 Uiso 1 1 calc R U . . .
C15 C 0.6220(2) 0.44627(14) 0.81099(15) 0.0214(4) Uani 1 1 d . . . . .
H15 H 0.556404 0.460599 0.760923 0.026 Uiso 1 1 calc R U . . .
C16 C 0.6362(3) 0.36418(14) 0.83989(16) 0.0265(5) Uani 1 1 d . . . . .
H16 H 0.578882 0.322599 0.810585 0.032 Uiso 1 1 calc R U . . .
C17 C 0.7348(3) 0.34295(15) 0.91218(18) 0.0337(6) Uani 1 1 d . . . . .
H17 H 0.745076 0.286706 0.931551 0.040 Uiso 1 1 calc R U . . .
C18 C 0.8176(3) 0.40337(16) 0.95565(17) 0.0317(6) Uani 1 1 d . . . . .
H18 H 0.884384 0.388694 1.004903 0.038 Uiso 1 1 calc R U . . .
C19 C 0.8030(2) 0.48596(15) 0.92706(16) 0.0250(5) Uani 1 1 d . . . . .
H19 H 0.860402 0.527406 0.956459 0.030 Uiso 1 1 calc R U . . .
C20 C 0.8421(2) 0.73353(14) 0.57945(16) 0.0233(5) Uani 1 1 d . . . . .
H20 H 0.787864 0.770055 0.600049 0.028 Uiso 1 1 calc R U . . .
C21 C 0.8822(2) 0.75726(15) 0.50648(17) 0.0252(5) Uani 1 1 d . . . . .
H21 H 0.857183 0.809289 0.478688 0.030 Uiso 1 1 calc R U . . .
C22 C 0.9592(2) 0.70371(17) 0.47523(17) 0.0268(5) Uani 1 1 d . . . . .
H22 H 0.986056 0.717442 0.424532 0.032 Uiso 1 1 calc R U . . .
C23 C 0.9963(2) 0.62952(16) 0.51938(17) 0.0267(5) Uani 1 1 d . . . . .
H23 H 1.049917 0.591890 0.499627 0.032 Uiso 1 1 calc R U . . .
C25 C 0.7305(2) 0.45636(14) 0.61684(16) 0.0240(5) Uani 1 1 d . . . . .
H25 H 0.671293 0.492761 0.580235 0.029 Uiso 1 1 calc R U . . .
C26 C 0.7364(3) 0.37422(15) 0.59011(18) 0.0272(5) Uani 1 1 d . . . . .
H26 H 0.683093 0.355423 0.536180 0.033 Uiso 1 1 calc R U . . .
C27 C 0.8211(3) 0.32039(15) 0.6433(2) 0.0311(6) Uani 1 1 d . . . . .
H27 H 0.825586 0.263597 0.627323 0.037 Uiso 1 1 calc R U . . .
C28 C 0.8988(3) 0.35078(16) 0.7199(2) 0.0320(6) Uani 1 1 d . . . . .
H28 H 0.958695 0.315315 0.757236 0.038 Uiso 1 1 calc R U . . .
C29 C 0.8885(3) 0.43400(15) 0.74200(18) 0.0275(5) Uani 1 1 d . . . . .
H29 H 0.943126 0.454462 0.794674 0.033 Uiso 1 1 calc R U . . .
C24 C 0.9543(2) 0.61075(15) 0.59278(16) 0.0228(5) Uani 1 1 d . . . . .
H24 H 0.981783 0.560313 0.623263 0.027 Uiso 1 1 calc R U . . .

loop_
_atom_site_aniso_label
_atom_site_aniso_U_11
_atom_site_aniso_U_22
_atom_site_aniso_U_33
_atom_site_aniso_U_23
_atom_site_aniso_U_13
_atom_site_aniso_U_12
Ti1 0.01911(19) 0.01349(17) 0.01836(18) 0.00014(13) 0.00424(14) 0.00208(14)
C1 0.0187(10) 0.0140(9) 0.0172(9) 0.0003(7) 0.0014(8) 0.0028(8)
Cl1 0.0215(3) 0.0263(3) 0.0238(3) -0.0007(2) 0.0013(2) 0.0027(2)
N1 0.0231(9) 0.0129(8) 0.0221(9) 0.0007(7) 0.0073(7) 0.0010(7)
Cl2 0.0210(3) 0.0242(3) 0.0230(3) 0.0008(2) 0.0023(2) 0.0022(2)
C2 0.0207(10) 0.0142(9) 0.0196(10) 0.0000(7) 0.0045(8) 0.0013(8)
N2 0.0203(9) 0.0130(8) 0.0190(9) 0.0001(6) 0.0024(7) 0.0014(7)
N3 0.0197(9) 0.0180(8) 0.0216(9) 0.0000(7) 0.0049(7) 0.0007(7)
C3 0.0205(10) 0.0143(9) 0.0171(9) -0.0007(7) 0.0018(8) -0.0008(8)
C4 0.0200(10) 0.0122(8) 0.0196(10) -0.0001(7) 0.0034(8) 0.0021(8)
N4 0.0257(10) 0.0170(8) 0.0258(10) 0.0014(7) 0.0094(8) 0.0025(7)
C5 0.0254(11) 0.0145(9) 0.0235(11) -0.0004(8) 0.0088(9) 0.0009(8)
C6 0.0250(11) 0.0157(9) 0.0280(12) 0.0028(8) 0.0077(9) 0.0003(8)
C7 0.0190(10) 0.0131(9) 0.0311(12) -0.0006(8) 0.0013(9) 0.0011(8)
C11 0.0269(12) 0.0178(10) 0.0282(12) -0.0002(9) 0.0096(10) 0.0025(9)
C10 0.0337(13) 0.0131(9) 0.0373(14) -0.0004(9) 0.0026(11) 0.0009(9)
C9 0.0277(12) 0.0162(9) 0.0216(11) -0.0009(8) 0.0047(9) 0.0023(9)
C8 0.0303(12) 0.0170(10) 0.0243(11) -0.0047(8) 0.0029(9) 0.0036(9)
C12 0.0252(11) 0.0181(10) 0.0237(11) -0.0004(8) 0.0095(9) -0.0019(8)
C14 0.0236(11) 0.0139(9) 0.0190(10) 0.0014(7) 0.0041(8) 0.0028(8)
C13 0.0394(14) 0.0255(11) 0.0243(12) 0.0026(9) 0.0113(11) -0.0011(11)
C15 0.0263(11) 0.0157(9) 0.0217(11) -0.0001(8) 0.0053(9) 0.0004(8)
C16 0.0391(14) 0.0153(10) 0.0253(11) -0.0016(8) 0.0084(10) -0.0010(9)
C17 0.0557(18) 0.0155(10) 0.0279(13) 0.0035(9) 0.0071(12) 0.0050(11)
C18 0.0431(15) 0.0227(11) 0.0233(12) 0.0032(9) -0.0021(11) 0.0083(11)
C19 0.0298(12) 0.0195(10) 0.0225(11) -0.0004(8) 0.0009(9) 0.0021(9)
C20 0.0249(11) 0.0199(10) 0.0253(11) 0.0007(9) 0.0070(9) 0.0027(9)
C21 0.0250(12) 0.0233(11) 0.0269(12) 0.0032(9) 0.0058(10) -0.0015(9)
C22 0.0236(12) 0.0327(12) 0.0248(12) 0.0016(10) 0.0076(9) -0.0039(10)
C23 0.0238(11) 0.0290(12) 0.0298(12) -0.0025(10) 0.0117(10) 0.0021(10)
C25 0.0311(12) 0.0189(10) 0.0248(11) -0.0002(9) 0.0123(10) -0.0021(9)
C26 0.0354(13) 0.0209(10) 0.0309(12) -0.0051(9) 0.0186(11) -0.0074(10)
C27 0.0385(14) 0.0152(10) 0.0482(16) -0.0033(10) 0.0271(13) -0.0019(10)
C28 0.0318(14) 0.0194(11) 0.0473(16) 0.0046(10) 0.0148(12) 0.0085(10)
C29 0.0293(13) 0.0199(11) 0.0335(13) 0.0020(9) 0.0088(10) 0.0053(9)
C24 0.0182(10) 0.0212(10) 0.0287(12) -0.0002(9) 0.0056(9) 0.0025(8)

loop_
_atom_type_symbol
_atom_type_description
_atom_type_scat_dispersion_real
_atom_type_scat_dispersion_imag
_atom_type_scat_source
C C 0.0033 0.0016 'International Tables Vol C Tables 4.2.6.8 and 6.1.1.4'
H H 0.0000 0.0000 'International Tables Vol C Tables 4.2.6.8 and 6.1.1.4'
Cl Cl 0.1484 0.1585 'International Tables Vol C Tables 4.2.6.8 and 6.1.1.4'
N N 0.0061 0.0033 'International Tables Vol C Tables 4.2.6.8 and 6.1.1.4'
Ti Ti 0.2776 0.4457 'International Tables Vol C Tables 4.2.6.8 and 6.1.1.4'

loop_
_geom_angle_atom_site_label_1
_geom_angle_atom_site_label_2
_geom_angle_atom_site_label_3
_geom_angle
_geom_angle_site_symmetry_1
_geom_angle_site_symmetry_3
_geom_angle_publ_flag
N1 Ti1 N2 81.24(8) . . ?
N1 Ti1 N3 102.97(8) . . ?
N2 Ti1 N3 173.68(7) . . ?
N1 Ti1 Cl1 97.23(7) . . ?
N2 Ti1 Cl1 98.37(6) . . ?
N3 Ti1 Cl1 85.87(6) . . ?
N1 Ti1 Cl2 91.84(7) . . ?
N2 Ti1 Cl2 90.47(6) . . ?
N3 Ti1 Cl2 84.72(6) . . ?
Cl1 Ti1 Cl2 168.18(3) . . ?
N1 Ti1 N4 171.18(8) . . ?
N2 Ti1 N4 90.10(7) . . ?
N3 Ti1 N4 85.53(7) . . ?
Cl1 Ti1 N4 85.61(5) . . ?
Cl2 Ti1 N4 86.55(5) . . ?
N1 C1 C2 119.13(19) . . ?
N1 C1 C4 116.39(19) . . ?
C2 C1 C4 124.48(19) . . ?
C1 N1 Ti1 143.65(16) . . ?
C1 C2 C3 120.2(2) . . ?
C1 C2 C11 120.84(19) . . ?
C3 C2 C11 118.9(2) . . ?
C3 N2 C14 116.82(19) . . ?
C3 N2 Ti1 125.57(15) . . ?
C14 N2 Ti1 117.28(14) . . ?
C24 N3 C20 117.5(2) . . ?
C24 N3 Ti1 125.49(16) . . ?
C20 N3 Ti1 116.88(15) . . ?
N2 C3 C2 123.7(2) . . ?
N2 C3 C12 119.76(19) . . ?
C2 C3 C12 116.47(19) . . ?
C5 C4 C9 118.1(2) . . ?
C5 C4 C1 118.76(19) . . ?
C9 C4 C1 123.1(2) . . ?
C25 N4 C29 117.0(2) . . ?
C25 N4 Ti1 120.98(16) . . ?
C29 N4 Ti1 121.99(17) . . ?
C6 C5 C4 121.0(2) . . ?
C6 C5 H5 119.5 . . ?
C4 C5 H5 119.5 . . ?
C5 C6 C7 121.1(2) . . ?
C5 C6 H6 119.5 . . ?
C7 C6 H6 119.5 . . ?
C8 C7 C6 117.7(2) . . ?
C8 C7 C10 120.8(2) . . ?
C6 C7 C10 121.5(2) . . ?
C2 C11 H11A 109.5 . . ?
C2 C11 H11B 109.5 . . ?
H11A C11 H11B 109.5 . . ?
C2 C11 H11C 109.5 . . ?
H11A C11 H11C 109.5 . . ?
H11B C11 H11C 109.5 . . ?
C7 C10 H10A 109.5 . . ?
C7 C10 H10B 109.5 . . ?
H10A C10 H10B 109.5 . . ?
C7 C10 H10C 109.5 . . ?
H10A C10 H10C 109.5 . . ?
H10B C10 H10C 109.5 . . ?
C8 C9 C4 120.1(2) . . ?
C8 C9 H9 119.9 . . ?
C4 C9 H9 119.9 . . ?
C9 C8 C7 121.9(2) . . ?
C9 C8 H8 119.1 . . ?
C7 C8 H8 119.1 . . ?
C3 C12 C13 113.0(2) . . ?
C3 C12 H12A 109.0 . . ?
C13 C12 H12A 109.0 . . ?
C3 C12 H12B 109.0 . . ?
C13 C12 H12B 109.0 . . ?
H12A C12 H12B 107.8 . . ?
C19 C14 C15 119.8(2) . . ?
C19 C14 N2 119.0(2) . . ?
C15 C14 N2 121.1(2) . . ?
C12 C13 H13A 109.5 . . ?
C12 C13 H13B 109.5 . . ?
H13A C13 H13B 109.5 . . ?
C12 C13 H13C 109.5 . . ?
H13A C13 H13C 109.5 . . ?
H13B C13 H13C 109.5 . . ?
C16 C15 C14 120.0(2) . . ?
C16 C15 H15 120.0 . . ?
C14 C15 H15 120.0 . . ?
C15 C16 C17 119.8(2) . . ?
C15 C16 H16 120.1 . . ?
C17 C16 H16 120.1 . . ?
C18 C17 C16 120.3(2) . . ?
C18 C17 H17 119.8 . . ?
C16 C17 H17 119.8 . . ?
C17 C18 C19 119.9(2) . . ?
C17 C18 H18 120.1 . . ?
C19 C18 H18 120.1 . . ?
C14 C19 C18 120.1(2) . . ?
C14 C19 H19 120.0 . . ?
C18 C19 H19 120.0 . . ?
N3 C20 C21 123.1(2) . . ?
N3 C20 H20 118.5 . . ?
C21 C20 H20 118.5 . . ?
C22 C21 C20 118.7(2) . . ?
C22 C21 H21 120.6 . . ?
C20 C21 H21 120.6 . . ?
C21 C22 C23 118.6(2) . . ?
C21 C22 H22 120.7 . . ?
C23 C22 H22 120.7 . . ?
C22 C23 C24 119.4(2) . . ?
C22 C23 H23 120.3 . . ?
C24 C23 H23 120.3 . . ?
N4 C25 C26 123.3(2) . . ?
N4 C25 H25 118.3 . . ?
C26 C25 H25 118.3 . . ?
C27 C26 C25 118.9(3) . . ?
C27 C26 H26 120.5 . . ?
C25 C26 H26 120.5 . . ?
C28 C27 C26 118.6(2) . . ?
C28 C27 H27 120.7 . . ?
C26 C27 H27 120.7 . . ?
C27 C28 C29 119.3(3) . . ?
C27 C28 H28 120.4 . . ?
C29 C28 H28 120.4 . . ?
N4 C29 C28 122.8(3) . . ?
N4 C29 H29 118.6 . . ?
C28 C29 H29 118.6 . . ?
N3 C24 C23 122.6(2) . . ?
N3 C24 H24 118.7 . . ?
C23 C24 H24 118.7 . . ?

loop_
_geom_bond_atom_site_label_1
_geom_bond_atom_site_label_2
_geom_bond_distance
_geom_bond_site_symmetry_2
_geom_bond_publ_flag
Ti1 N1 1.7573(19) . ?
Ti1 N2 2.136(2) . ?
Ti1 N3 2.255(2) . ?
Ti1 Cl1 2.3765(11) . ?
Ti1 Cl2 2.3971(11) . ?
Ti1 N4 2.420(2) . ?
C1 N1 1.334(3) . ?
C1 C2 1.399(3) . ?
C1 C4 1.494(3) . ?
C2 C3 1.441(3) . ?
C2 C11 1.516(3) . ?
N2 C3 1.335(3) . ?
N2 C14 1.445(3) . ?
N3 C24 1.342(3) . ?
N3 C20 1.351(3) . ?
C3 C12 1.518(3) . ?
C4 C5 1.396(3) . ?
C4 C9 1.403(3) . ?
N4 C25 1.344(3) . ?
N4 C29 1.349(3) . ?
C5 C6 1.391(3) . ?
C5 H5 0.9500 . ?
C6 C7 1.394(3) . ?
C6 H6 0.9500 . ?
C7 C8 1.393(4) . ?
C7 C10 1.507(3) . ?
C11 H11A 0.9800 . ?
C11 H11B 0.9800 . ?
C11 H11C 0.9800 . ?
C10 H10A 0.9800 . ?
C10 H10B 0.9800 . ?
C10 H10C 0.9800 . ?
C9 C8 1.389(3) . ?
C9 H9 0.9500 . ?
C8 H8 0.9500 . ?
C12 C13 1.532(4) . ?
C12 H12A 0.9900 . ?
C12 H12B 0.9900 . ?
C14 C19 1.393(3) . ?
C14 C15 1.396(3) . ?
C13 H13A 0.9800 . ?
C13 H13B 0.9800 . ?
C13 H13C 0.9800 . ?
C15 C16 1.389(3) . ?
C15 H15 0.9500 . ?
C16 C17 1.397(4) . ?
C16 H16 0.9500 . ?
C17 C18 1.383(4) . ?
C17 H17 0.9500 . ?
C18 C19 1.396(3) . ?
C18 H18 0.9500 . ?
C19 H19 0.9500 . ?
C20 C21 1.391(3) . ?
C20 H20 0.9500 . ?
C21 C22 1.382(4) . ?
C21 H21 0.9500 . ?
C22 C23 1.387(4) . ?
C22 H22 0.9500 . ?
C23 C24 1.389(3) . ?
C23 H23 0.9500 . ?
C25 C26 1.390(3) . ?
C25 H25 0.9500 . ?
C26 C27 1.382(4) . ?
C26 H26 0.9500 . ?
C27 C28 1.378(4) . ?
C27 H27 0.9500 . ?
C28 C29 1.392(3) . ?
C28 H28 0.9500 . ?
C29 H29 0.9500 . ?
C24 H24 0.9500 . ?

loop_
_geom_torsion_atom_site_label_1
_geom_torsion_atom_site_label_2
_geom_torsion_atom_site_label_3
_geom_torsion_atom_site_label_4
_geom_torsion
_geom_torsion_site_symmetry_1
_geom_torsion_site_symmetry_2
_geom_torsion_site_symmetry_3
_geom_torsion_site_symmetry_4
_geom_torsion_publ_flag
C2 C1 N1 Ti1 11.6(4) . . . . ?
C4 C1 N1 Ti1 -168.2(2) . . . . ?
N2 Ti1 N1 C1 -25.2(3) . . . . ?
N3 Ti1 N1 C1 150.0(3) . . . . ?
Cl1 Ti1 N1 C1 -122.6(3) . . . . ?
Cl2 Ti1 N1 C1 65.0(3) . . . . ?
N1 C1 C2 C3 12.4(3) . . . . ?
C4 C1 C2 C3 -167.8(2) . . . . ?
N1 C1 C2 C11 -170.2(2) . . . . ?
C4 C1 C2 C11 9.6(3) . . . . ?
C14 N2 C3 C2 170.6(2) . . . . ?
Ti1 N2 C3 C2 -16.2(3) . . . . ?
C14 N2 C3 C12 -5.3(3) . . . . ?
Ti1 N2 C3 C12 167.89(16) . . . . ?
C1 C2 C3 N2 -6.5(3) . . . . ?
C11 C2 C3 N2 176.1(2) . . . . ?
C1 C2 C3 C12 169.6(2) . . . . ?
C11 C2 C3 C12 -7.9(3) . . . . ?
N1 C1 C4 C5 35.2(3) . . . . ?
C2 C1 C4 C5 -144.6(2) . . . . ?
N1 C1 C4 C9 -143.0(2) . . . . ?
C2 C1 C4 C9 37.1(3) . . . . ?
C9 C4 C5 C6 -3.1(4) . . . . ?
C1 C4 C5 C6 178.5(2) . . . . ?
C4 C5 C6 C7 0.4(4) . . . . ?
C5 C6 C7 C8 2.3(4) . . . . ?
C5 C6 C7 C10 -176.1(2) . . . . ?
C5 C4 C9 C8 3.2(4) . . . . ?
C1 C4 C9 C8 -178.5(2) . . . . ?
C4 C9 C8 C7 -0.6(4) . . . . ?
C6 C7 C8 C9 -2.2(4) . . . . ?
C10 C7 C8 C9 176.2(2) . . . . ?
N2 C3 C12 C13 95.8(3) . . . . ?
C2 C3 C12 C13 -80.4(3) . . . . ?
C3 N2 C14 C19 -96.5(3) . . . . ?
Ti1 N2 C14 C19 89.7(2) . . . . ?
C3 N2 C14 C15 85.2(3) . . . . ?
Ti1 N2 C14 C15 -88.6(2) . . . . ?
C19 C14 C15 C16 2.2(4) . . . . ?
N2 C14 C15 C16 -179.6(2) . . . . ?
C14 C15 C16 C17 -1.7(4) . . . . ?
C15 C16 C17 C18 0.7(4) . . . . ?
C16 C17 C18 C19 -0.2(4) . . . . ?
C15 C14 C19 C18 -1.7(4) . . . . ?
N2 C14 C19 C18 -180.0(2) . . . . ?
C17 C18 C19 C14 0.7(4) . . . . ?
C24 N3 C20 C21 0.7(4) . . . . ?
Ti1 N3 C20 C21 -175.46(19) . . . . ?
N3 C20 C21 C22 1.2(4) . . . . ?
C20 C21 C22 C23 -1.9(4) . . . . ?
C21 C22 C23 C24 0.7(4) . . . . ?
C29 N4 C25 C26 0.7(4) . . . . ?
Ti1 N4 C25 C26 179.60(18) . . . . ?
N4 C25 C26 C27 0.8(4) . . . . ?
C25 C26 C27 C28 -1.6(4) . . . . ?
C26 C27 C28 C29 0.9(4) . . . . ?
C25 N4 C29 C28 -1.4(4) . . . . ?
Ti1 N4 C29 C28 179.7(2) . . . . ?
C27 C28 C29 N4 0.6(4) . . . . ?
C20 N3 C24 C23 -2.0(4) . . . . ?
Ti1 N3 C24 C23 173.83(18) . . . . ?
C22 C23 C24 N3 1.3(4) . . . . ?
